data_7029277
loop_
_publ_author_name
'Wang, Pei'
'Shannigrahi, Santiranjan'
'Yakovlev, Nikolai L.'
'Hor, T. S. Andy'

_publ_section_title
;
 Magnetocaloric effect of a series of remarkably isostructural
 intermetallic [Ni(II)3Ln(III)] cubane aggregates.
;
_journal_issue 1
_journal_name_full 'Dalton transactions (Cambridge, England : 2003)'
_journal_page_first 182
_journal_page_last 187
_journal_paper_doi 10.1039/c3dt52176a
_journal_volume 43
_journal_year 2014
_chemical_formula_sum 'C35 H43 Cl1.25 N4 Ni3 O15.5 Tb'
_chemical_formula_weight 1147.10
_chemical_name_systematic
; 
 ? 
;
_space_group_IT_number 14
_symmetry_cell_setting monoclinic
_symmetry_space_group_name_Hall '-P 2yn'
_symmetry_space_group_name_H-M 'P 1 21/n 1'
_atom_sites_solution_hydrogens geom
_atom_sites_solution_primary direct
_atom_sites_solution_secondary difmap
_audit_creation_method SHELXL-97
_cell_angle_alpha 90.00
_cell_angle_beta 99.7320(10)
_cell_angle_gamma 90.00
_cell_formula_units_Z 4
_cell_length_a 11.4649(9)
_cell_length_b 18.8485(14)
_cell_length_c 19.7796(15)
_cell_measurement_reflns_used 6483
_cell_measurement_temperature 100(2)
_cell_measurement_theta_max 27.77
_cell_measurement_theta_min 2.21
_cell_volume 4212.8(6)
_computing_cell_refinement 'Bruker SAINT'
_computing_data_collection 'Bruker APEX2'
_computing_data_reduction 'Bruker SAINT'
_computing_molecular_graphics 'Bruker SHELXTL'
_computing_publication_material 'Bruker SHELXTL'
_computing_structure_refinement 'SHELXL-97 (Sheldrick, 1997)'
_computing_structure_solution 'SHELXS-97 (Sheldrick, 1990)'
_diffrn_ambient_temperature 100(2)
_diffrn_measured_fraction_theta_full 0.999
_diffrn_measured_fraction_theta_max 0.999
_diffrn_measurement_device_type 'Bruker APEX-II CCD'
_diffrn_measurement_method '\f and \w scans'
_diffrn_radiation_monochromator graphite
_diffrn_radiation_source 'fine-focus sealed tube'
_diffrn_radiation_type MoK\a
_diffrn_radiation_wavelength 0.71073
_diffrn_reflns_av_R_equivalents 0.0456
_diffrn_reflns_av_unetI/netI 0.0518
_diffrn_reflns_limit_h_max 14
_diffrn_reflns_limit_h_min -14
_diffrn_reflns_limit_k_max 24
_diffrn_reflns_limit_k_min -21
_diffrn_reflns_limit_l_max 25
_diffrn_reflns_limit_l_min -25
_diffrn_reflns_number 29548
_diffrn_reflns_theta_full 27.50
_diffrn_reflns_theta_max 27.50
_diffrn_reflns_theta_min 1.50
_diffrn_standards_number 0
_exptl_absorpt_coefficient_mu 3.130
_exptl_absorpt_correction_T_max 0.4312
_exptl_absorpt_correction_T_min 0.3324
_exptl_absorpt_correction_type multi-scan
_exptl_absorpt_process_details 'Sadabs, (Sheldrick 2008)'
_exptl_crystal_colour Blue
_exptl_crystal_density_diffrn 1.809
_exptl_crystal_density_meas ?
_exptl_crystal_density_method 'not measured'
_exptl_crystal_description Block
_exptl_crystal_F_000 2301
_exptl_crystal_size_max 0.20
_exptl_crystal_size_mid 0.16
_exptl_crystal_size_min 0.14
_refine_diff_density_max 3.190
_refine_diff_density_min -0.695
_refine_diff_density_rms 0.149
_refine_ls_extinction_method none
_refine_ls_goodness_of_fit_ref 1.034
_refine_ls_hydrogen_treatment mixed
_refine_ls_matrix_type full
_refine_ls_number_parameters 574
_refine_ls_number_reflns 9667
_refine_ls_number_restraints 2
_refine_ls_restrained_S_all 1.034
_refine_ls_R_factor_all 0.0560
_refine_ls_R_factor_gt 0.0449
_refine_ls_shift/su_max 0.002
_refine_ls_shift/su_mean 0.000
_refine_ls_structure_factor_coef Fsqd
_refine_ls_weighting_details 'calc w=1/[\s^2^(Fo^2^)+(0.0614P)^2^+4.3634P] where P=(Fo^2^+2Fc^2^)/3'
_refine_ls_weighting_scheme calc
_refine_ls_wR_factor_gt 0.1106
_refine_ls_wR_factor_ref 0.1161
_reflns_number_gt 7970
_reflns_number_total 9667
_reflns_threshold_expression >2sigma(I)
_cod_data_source_file c3dt52176a.txt
_cod_data_source_block c088
_cod_depositor_comments
;
The following automatic conversions were performed:

'_symmetry_cell_setting' value 'Monoclinic' changed to 'monoclinic'
according to
/usr/data/users/saulius/automatic-downloads/current/RSC/lib/dictionaries/cif_core.dic
dictionary named 'cif_core.dic' version 2.4.2 from
2011-04-26.

'_exptl_absorpt_correction_type' value 'Multi-scan'
changed to 'multi-scan' according to
/usr/data/users/saulius/automatic-downloads/current/RSC/lib/dictionaries/cif_core.dic
dictionary named 'cif_core.dic' version 2.4.2 from 2011-04-26.

Automatic conversion script
Id: cif_fix_values 2281 2013-09-26 08:29:07Z andrius 

The following automatic conversions were performed:

'_exptl_crystal_density_meas' value 'Not Measured' was changed to '?'
- the value is perceived as not measured.

Automatic conversion script
Id: cif_fix_values 3008 2015-01-20 13:52:24Z robertas 
;
_cod_original_sg_symbol_H-M P2(1)/n
_cod_original_formula_sum 'C35 H43 Cl1.25 N4 Ni3 O15.50 Tb'
_cod_database_code 7029277

loop_
_symmetry_equiv_pos_as_xyz
'x, y, z'
'-x+1/2, y+1/2, -z+1/2'
'-x, -y, -z'
'x-1/2, -y-1/2, z-1/2'

loop_
_atom_site_label
_atom_site_type_symbol
_atom_site_fract_x
_atom_site_fract_y
_atom_site_fract_z
_atom_site_U_iso_or_equiv
_atom_site_adp_type
_atom_site_occupancy
_atom_site_symmetry_multiplicity
_atom_site_calc_flag
_atom_site_refinement_flags
_atom_site_disorder_assembly
_atom_site_disorder_group
C2S C 0.403(3) 0.9651(19) 0.4038(17) 0.040(8) Uiso 0.20 1 d P A 2
H2S1 H 0.4236 0.9898 0.3632 0.048 Uiso 0.20 1 calc PR A 2
H2S2 H 0.3762 1.0007 0.4345 0.048 Uiso 0.20 1 calc PR A 2
Cl4 Cl 0.2885(9) 0.8998(5) 0.3777(5) 0.047(2) Uiso 0.20 1 d P A 2
Cl3 Cl 0.5294(7) 0.9176(4) 0.4481(4) 0.0464(17) Uiso 0.20 1 d P A 2
O3W O 0.6885(12) 1.0470(9) 0.6334(7) 0.069(5) Uani 0.40 1 d P B -1
C1S C 0.3979(12) 1.0021(8) 0.4078(7) 0.031(3) Uani 0.40 1 d P C -1
H1S1 H 0.3318 1.0362 0.4057 0.038 Uiso 0.40 1 calc PR C -1
H1S2 H 0.4464 1.0164 0.3732 0.038 Uiso 0.40 1 calc PR C -1
Cl1 Cl 0.488(2) 1.0052(17) 0.4919(12) 0.053(3) Uani 0.40 1 d P C -1
Cl2 Cl 0.3410(5) 0.9172(3) 0.3886(2) 0.0521(11) Uani 0.40 1 d P C -1
Tb1 Tb 0.865846(18) 0.813329(11) 0.666307(11) 0.02135(8) Uani 1 1 d . . .
Ni1 Ni 1.03266(5) 0.74594(3) 0.54931(3) 0.01659(12) Uani 1 1 d . . .
Ni2 Ni 1.01869(5) 0.64891(3) 0.66435(3) 0.01646(12) Uani 1 1 d . . .
Ni3 Ni 0.78246(5) 0.68326(3) 0.55898(3) 0.01625(12) Uani 1 1 d . . .
O1 O 0.8625(3) 0.78226(15) 0.54864(15) 0.0191(6) Uani 1 1 d . . .
O2 O 1.0468(3) 0.75735(15) 0.65323(15) 0.0176(6) Uani 1 1 d . . .
O3 O 0.9516(2) 0.64988(14) 0.56113(14) 0.0144(6) Uani 1 1 d . . .
O4 O 0.8416(3) 0.69128(14) 0.66405(15) 0.0189(6) Uani 1 1 d . . .
O5 O 1.1881(3) 0.69293(15) 0.55083(15) 0.0197(6) Uani 1 1 d . . .
O6 O 1.1848(2) 0.62489(15) 0.64442(15) 0.0190(6) Uani 1 1 d . . .
O7 O 0.6188(3) 0.72798(15) 0.54777(16) 0.0212(6) Uani 1 1 d . . .
O8 O 0.6667(3) 0.81546(18) 0.6233(2) 0.0380(9) Uani 1 1 d . . .
O9 O 0.8626(4) 0.93031(19) 0.6132(2) 0.0494(11) Uani 1 1 d . . .
O10 O 0.9836(3) 0.91432(16) 0.70929(16) 0.0250(7) Uani 1 1 d . . .
O11 O 0.9579(3) 0.77891(17) 0.78542(16) 0.0252(7) Uani 1 1 d . . .
O12 O 0.7732(3) 0.81588(19) 0.7683(2) 0.0378(9) Uani 1 1 d . . .
O13 O 0.9724(3) 0.54643(16) 0.67164(16) 0.0235(7) Uani 1 1 d . . .
O14 O 1.0152(4) 0.5291(2) 0.7842(2) 0.0481(11) Uani 1 1 d . . .
N1 N 0.9824(3) 0.7581(2) 0.44674(19) 0.0229(8) Uani 1 1 d . . .
N2 N 1.1252(3) 0.84180(19) 0.5653(2) 0.0228(8) Uani 1 1 d . . .
N3 N 0.7696(3) 0.64636(18) 0.46012(17) 0.0163(7) Uani 1 1 d . . .
N4 N 0.7106(3) 0.59100(18) 0.59286(18) 0.0184(7) Uani 1 1 d . . .
C1 C 1.0412(4) 0.7371(3) 0.3968(2) 0.0280(10) Uani 1 1 d . . .
H1 H 1.1106 0.7092 0.4089 0.034 Uiso 1 1 calc R . .
C2 C 1.0049(5) 0.7543(3) 0.3285(3) 0.0339(12) Uani 1 1 d . . .
H2 H 1.0491 0.7394 0.2945 0.041 Uiso 1 1 calc R . .
C3 C 0.9033(5) 0.7934(3) 0.3112(3) 0.0362(13) Uani 1 1 d . . .
H3 H 0.8757 0.8058 0.2647 0.043 Uiso 1 1 calc R . .
C4 C 0.8412(5) 0.8146(3) 0.3618(3) 0.0323(12) Uani 1 1 d . . .
H4 H 0.7706 0.8416 0.3503 0.039 Uiso 1 1 calc R . .
C5 C 0.8827(4) 0.7963(2) 0.4299(2) 0.0252(10) Uani 1 1 d . . .
C6 C 0.8221(4) 0.8199(2) 0.4874(2) 0.0243(10) Uani 1 1 d . . .
H6A H 0.8365 0.8712 0.4955 0.029 Uiso 1 1 calc R . .
H6B H 0.7358 0.8127 0.4740 0.029 Uiso 1 1 calc R . .
C7 C 1.1409(4) 0.8920(3) 0.5190(3) 0.0287(11) Uani 1 1 d . . .
H7 H 1.1024 0.8866 0.4728 0.034 Uiso 1 1 calc R . .
C8 C 1.2109(4) 0.9508(2) 0.5364(3) 0.0317(11) Uani 1 1 d . . .
H8 H 1.2190 0.9858 0.5029 0.038 Uiso 1 1 calc R . .
C9 C 1.2687(4) 0.9581(2) 0.6026(3) 0.0302(11) Uani 1 1 d . . .
H9 H 1.3190 0.9976 0.6156 0.036 Uiso 1 1 calc R . .
C10 C 1.2520(4) 0.9063(2) 0.6508(2) 0.0234(10) Uani 1 1 d . . .
H10 H 1.2900 0.9104 0.6972 0.028 Uiso 1 1 calc R . .
C11 C 1.1794(4) 0.8489(2) 0.6299(2) 0.0187(9) Uani 1 1 d . . .
C12 C 1.1563(4) 0.7905(2) 0.6784(2) 0.0191(9) Uani 1 1 d . . .
H12A H 1.2208 0.7551 0.6828 0.023 Uiso 1 1 calc R . .
H12B H 1.1544 0.8107 0.7245 0.023 Uiso 1 1 calc R . .
C13 C 0.6786(4) 0.6531(2) 0.4082(2) 0.0205(9) Uani 1 1 d . . .
H13 H 0.6197 0.6877 0.4115 0.025 Uiso 1 1 calc R . .
C14 C 0.6676(4) 0.6114(2) 0.3499(2) 0.0247(10) Uani 1 1 d . . .
H14 H 0.6029 0.6178 0.3135 0.030 Uiso 1 1 calc R . .
C15 C 0.7533(4) 0.5599(2) 0.3457(2) 0.0247(10) Uani 1 1 d . . .
H15 H 0.7465 0.5293 0.3071 0.030 Uiso 1 1 calc R . .
C16 C 0.8478(4) 0.5542(2) 0.3984(2) 0.0195(9) Uani 1 1 d . . .
H16 H 0.9082 0.5202 0.3961 0.023 Uiso 1 1 calc R . .
C17 C 0.8545(4) 0.5984(2) 0.4550(2) 0.0164(8) Uani 1 1 d . . .
C18 C 0.9539(4) 0.5933(2) 0.5156(2) 0.0183(8) Uani 1 1 d . . .
H18A H 0.9470 0.5481 0.5401 0.022 Uiso 1 1 calc R . .
H18B H 1.0306 0.5932 0.4990 0.022 Uiso 1 1 calc R . .
C19 C 0.6600(4) 0.5362(2) 0.5551(2) 0.0213(9) Uani 1 1 d . . .
H19 H 0.6589 0.5366 0.5070 0.026 Uiso 1 1 calc R . .
C20 C 0.6099(4) 0.4800(2) 0.5837(3) 0.0271(10) Uani 1 1 d . . .
H20 H 0.5742 0.4424 0.5556 0.033 Uiso 1 1 calc R . .
C21 C 0.6120(4) 0.4785(2) 0.6535(3) 0.0278(10) Uani 1 1 d . . .
H21 H 0.5781 0.4399 0.6742 0.033 Uiso 1 1 calc R . .
C22 C 0.6641(4) 0.5340(3) 0.6927(3) 0.0276(10) Uani 1 1 d . . .
H22 H 0.6667 0.5343 0.7409 0.033 Uiso 1 1 calc R . .
C23 C 0.7127(4) 0.5893(2) 0.6609(2) 0.0205(9) Uani 1 1 d . . .
C24 C 0.7664(4) 0.6530(2) 0.7011(2) 0.0237(10) Uani 1 1 d . . .
H24A H 0.7024 0.6846 0.7111 0.028 Uiso 1 1 calc R . .
H24B H 0.8125 0.6370 0.7454 0.028 Uiso 1 1 calc R . .
C25 C 1.2307(4) 0.6469(2) 0.5952(2) 0.0196(9) Uani 1 1 d . . .
C26 C 1.3504(4) 0.6155(3) 0.5877(3) 0.0319(11) Uani 1 1 d . . .
H26A H 1.4009 0.6129 0.6328 0.048 Uiso 1 1 calc R . .
H26B H 1.3882 0.6457 0.5573 0.048 Uiso 1 1 calc R . .
H26C H 1.3391 0.5678 0.5681 0.048 Uiso 1 1 calc R . .
C27 C 0.5933(4) 0.7810(2) 0.5808(3) 0.0265(10) Uani 1 1 d . . .
C28 C 0.4663(5) 0.8058(3) 0.5699(3) 0.0427(14) Uani 1 1 d . . .
H28A H 0.4437 0.8170 0.6143 0.064 Uiso 1 1 calc R . .
H28B H 0.4148 0.7683 0.5473 0.064 Uiso 1 1 calc R . .
H28C H 0.4580 0.8483 0.5410 0.064 Uiso 1 1 calc R . .
C29 C 0.9441(4) 0.9527(2) 0.6591(2) 0.0229(9) Uani 1 1 d . . .
C30 C 0.9939(5) 1.0252(3) 0.6529(3) 0.0338(12) Uani 1 1 d . . .
H30A H 1.0485 1.0369 0.6951 0.051 Uiso 1 1 calc R . .
H30B H 0.9293 1.0599 0.6457 0.051 Uiso 1 1 calc R . .
H30C H 1.0364 1.0264 0.6139 0.051 Uiso 1 1 calc R . .
C31 C 0.8603(5) 0.7908(3) 0.8071(3) 0.0327(12) Uani 1 1 d . . .
C32 C 0.8527(6) 0.7735(4) 0.8805(3) 0.060(2) Uani 1 1 d . . .
H32A H 0.8239 0.8151 0.9025 0.090 Uiso 1 1 calc R . .
H32B H 0.9313 0.7604 0.9050 0.090 Uiso 1 1 calc R . .
H32C H 0.7979 0.7338 0.8819 0.090 Uiso 1 1 calc R . .
C33 C 0.9787(4) 0.5083(2) 0.7246(2) 0.0251(10) Uani 1 1 d . . .
C34 C 0.9394(5) 0.4326(3) 0.7147(3) 0.0343(12) Uani 1 1 d . . .
H34A H 1.0080 0.4012 0.7260 0.051 Uiso 1 1 calc R . .
H34B H 0.9024 0.4252 0.6668 0.051 Uiso 1 1 calc R . .
H34C H 0.8820 0.4220 0.7448 0.051 Uiso 1 1 calc R . .
O1W O 1.0792(3) 0.65849(17) 0.76697(16) 0.0247(7) Uani 1 1 d D . .
H1W H 1.032(4) 0.690(2) 0.779(3) 0.030 Uiso 1 1 d D . .
H2W H 1.060(4) 0.6187(14) 0.783(2) 0.030 Uiso 1 1 d D . .

loop_
_atom_site_aniso_label
_atom_site_aniso_U_11
_atom_site_aniso_U_22
_atom_site_aniso_U_33
_atom_site_aniso_U_23
_atom_site_aniso_U_13
_atom_site_aniso_U_12
O3W 0.057(8) 0.096(13) 0.052(8) 0.012(8) 0.008(6) 0.034(9)
C1S 0.036(8) 0.026(8) 0.034(7) -0.009(6) 0.013(6) -0.007(6)
Cl1 0.044(9) 0.071(8) 0.046(10) 0.000(6) 0.015(6) -0.023(6)
Cl2 0.074(4) 0.042(3) 0.045(3) -0.013(2) 0.023(2) -0.016(3)
Tb1 0.01693(12) 0.01436(12) 0.03151(14) -0.00638(8) 0.00049(9) 0.00115(8)
Ni1 0.0144(3) 0.0139(3) 0.0201(3) 0.0004(2) -0.0009(2) -0.0006(2)
Ni2 0.0130(3) 0.0113(3) 0.0231(3) -0.0045(2) -0.0028(2) 0.0014(2)
Ni3 0.0132(3) 0.0116(3) 0.0231(3) -0.00186(19) 0.0005(2) 0.00046(19)
O1 0.0159(15) 0.0135(14) 0.0258(16) 0.0045(12) -0.0027(12) 0.0016(11)
O2 0.0157(14) 0.0146(14) 0.0213(16) -0.0022(11) -0.0001(12) -0.0007(11)
O3 0.0149(14) 0.0100(14) 0.0170(14) -0.0023(10) -0.0005(11) 0.0010(11)
O4 0.0190(15) 0.0120(15) 0.0264(17) -0.0043(11) 0.0056(13) -0.0031(11)
O5 0.0160(15) 0.0185(16) 0.0242(16) 0.0017(12) 0.0024(12) 0.0012(12)
O6 0.0151(14) 0.0180(15) 0.0238(16) -0.0003(12) 0.0028(12) 0.0032(12)
O7 0.0155(15) 0.0156(15) 0.0321(18) -0.0019(12) 0.0029(13) 0.0020(12)
O8 0.0211(18) 0.031(2) 0.058(3) -0.0242(17) -0.0030(17) 0.0046(15)
O9 0.064(3) 0.0218(19) 0.049(2) 0.0002(16) -0.029(2) -0.0001(18)
O10 0.0314(18) 0.0196(16) 0.0227(17) 0.0009(12) 0.0006(14) -0.0050(14)
O11 0.0215(17) 0.0251(17) 0.0308(18) -0.0053(13) 0.0096(14) -0.0048(13)
O12 0.0245(19) 0.035(2) 0.054(3) -0.0114(17) 0.0101(18) 0.0040(15)
O13 0.0235(16) 0.0193(16) 0.0281(18) -0.0003(13) 0.0059(13) -0.0018(13)
O14 0.075(3) 0.030(2) 0.034(2) 0.0100(16) -0.006(2) -0.012(2)
N1 0.024(2) 0.021(2) 0.021(2) 0.0035(15) -0.0021(15) -0.0058(15)
N2 0.0201(19) 0.0138(18) 0.033(2) 0.0018(15) -0.0006(16) -0.0044(15)
N3 0.0140(17) 0.0129(17) 0.0207(18) 0.0029(13) -0.0007(14) -0.0015(13)
N4 0.0143(17) 0.0169(18) 0.0229(19) -0.0024(14) 0.0006(14) -0.0002(14)
C1 0.030(3) 0.025(3) 0.028(3) -0.0018(19) 0.003(2) -0.008(2)
C2 0.047(3) 0.029(3) 0.025(3) 0.000(2) 0.004(2) -0.017(2)
C3 0.050(3) 0.029(3) 0.025(3) 0.007(2) -0.009(2) -0.024(2)
C4 0.035(3) 0.023(3) 0.034(3) 0.0053(19) -0.006(2) -0.013(2)
C5 0.027(2) 0.015(2) 0.030(3) 0.0045(18) -0.0047(19) -0.0095(18)
C6 0.020(2) 0.017(2) 0.032(3) 0.0103(18) -0.0077(19) -0.0011(17)
C7 0.023(2) 0.024(2) 0.036(3) 0.009(2) -0.002(2) -0.0062(19)
C8 0.028(3) 0.018(2) 0.050(3) 0.009(2) 0.008(2) -0.0035(19)
C9 0.025(2) 0.016(2) 0.052(3) -0.006(2) 0.013(2) -0.0072(18)
C10 0.017(2) 0.023(2) 0.030(3) -0.0097(18) 0.0049(18) -0.0051(17)
C11 0.014(2) 0.013(2) 0.030(2) -0.0039(16) 0.0054(17) 0.0025(16)
C12 0.018(2) 0.015(2) 0.023(2) -0.0040(16) -0.0013(17) 0.0003(16)
C13 0.019(2) 0.015(2) 0.027(2) 0.0067(17) 0.0010(18) -0.0016(16)
C14 0.025(2) 0.025(2) 0.021(2) 0.0070(18) -0.0066(18) -0.0069(19)
C15 0.031(3) 0.024(2) 0.017(2) 0.0014(17) 0.0006(19) -0.0051(19)
C16 0.021(2) 0.017(2) 0.020(2) -0.0001(16) 0.0016(17) 0.0000(17)
C17 0.019(2) 0.0113(19) 0.019(2) 0.0013(15) 0.0029(16) -0.0038(15)
C18 0.019(2) 0.0117(19) 0.023(2) -0.0020(16) -0.0001(17) 0.0036(16)
C19 0.019(2) 0.019(2) 0.025(2) -0.0028(17) -0.0009(17) -0.0018(17)
C20 0.022(2) 0.019(2) 0.037(3) 0.0005(19) -0.001(2) -0.0070(18)
C21 0.022(2) 0.021(2) 0.039(3) 0.006(2) 0.002(2) -0.0045(18)
C22 0.024(2) 0.028(3) 0.030(3) 0.0011(19) 0.002(2) -0.003(2)
C23 0.0112(19) 0.023(2) 0.027(2) -0.0005(17) 0.0023(17) -0.0007(17)
C24 0.022(2) 0.026(2) 0.024(2) -0.0058(18) 0.0068(18) -0.0048(19)
C25 0.016(2) 0.017(2) 0.026(2) -0.0063(17) 0.0024(17) -0.0017(16)
C26 0.025(2) 0.027(3) 0.046(3) 0.004(2) 0.012(2) 0.009(2)
C27 0.015(2) 0.021(2) 0.042(3) -0.001(2) 0.002(2) 0.0032(18)
C28 0.018(3) 0.034(3) 0.074(4) -0.013(3) 0.001(3) 0.007(2)
C29 0.024(2) 0.017(2) 0.026(2) -0.0036(17) 0.0007(18) 0.0057(18)
C30 0.041(3) 0.024(3) 0.035(3) -0.002(2) 0.002(2) -0.003(2)
C31 0.031(3) 0.031(3) 0.039(3) -0.014(2) 0.013(2) -0.010(2)
C32 0.040(3) 0.114(6) 0.030(3) -0.014(3) 0.017(3) -0.023(4)
C33 0.019(2) 0.022(2) 0.033(3) 0.0041(19) 0.0025(19) -0.0004(18)
C34 0.030(3) 0.023(3) 0.049(3) 0.007(2) 0.004(2) -0.003(2)
O1W 0.0245(17) 0.0212(17) 0.0279(18) -0.0015(13) 0.0032(14) 0.0008(14)

loop_
_atom_type_symbol
_atom_type_description
_atom_type_scat_dispersion_real
_atom_type_scat_dispersion_imag
_atom_type_scat_source
C C 0.0033 0.0016 'International Tables Vol C Tables 4.2.6.8 and 6.1.1.4'
H H 0.0000 0.0000 'International Tables Vol C Tables 4.2.6.8 and 6.1.1.4'
N N 0.0061 0.0033 'International Tables Vol C Tables 4.2.6.8 and 6.1.1.4'
O O 0.0106 0.0060 'International Tables Vol C Tables 4.2.6.8 and 6.1.1.4'
Ni Ni 0.3393 1.1124 'International Tables Vol C Tables 4.2.6.8 and 6.1.1.4'
Tb Tb -0.1723 4.1537 'International Tables Vol C Tables 4.2.6.8 and 6.1.1.4'
Cl Cl 0.1484 0.1585 'International Tables Vol C Tables 4.2.6.8 and 6.1.1.4'

loop_
_geom_angle_atom_site_label_1
_geom_angle_atom_site_label_2
_geom_angle_atom_site_label_3
_geom_angle
Cl3 C2S Cl4 106.7(18)
Cl2 C1S Cl1 111.4(13)
O8 Tb1 O4 84.36(12)
O8 Tb1 O2 142.84(11)
O4 Tb1 O2 70.23(10)
O8 Tb1 O1 78.01(12)
O4 Tb1 O1 75.89(10)
O2 Tb1 O1 69.94(10)
O8 Tb1 O10 125.49(11)
O4 Tb1 O10 148.35(11)
O2 Tb1 O10 86.65(11)
O1 Tb1 O10 116.95(10)
O8 Tb1 O12 76.20(14)
O4 Tb1 O12 88.16(11)
O2 Tb1 O12 127.53(11)
O1 Tb1 O12 150.82(12)
O10 Tb1 O12 89.37(11)
O8 Tb1 O9 83.27(14)
O4 Tb1 O9 153.62(12)
O2 Tb1 O9 107.68(13)
O1 Tb1 O9 78.79(12)
O10 Tb1 O9 53.40(11)
O12 Tb1 O9 111.24(14)
O8 Tb1 O11 126.05(13)
O4 Tb1 O11 77.91(10)
O2 Tb1 O11 75.56(10)
O1 Tb1 O11 142.00(10)
O10 Tb1 O11 75.51(10)
O12 Tb1 O11 52.95(11)
O9 Tb1 O11 127.88(11)
O8 Tb1 Ni3 67.07(8)
O4 Tb1 Ni3 39.10(7)
O2 Tb1 Ni3 76.24(7)
O1 Tb1 Ni3 39.86(7)
O10 Tb1 Ni3 154.95(8)
O12 Tb1 Ni3 115.54(9)
O9 Tb1 Ni3 114.54(9)
O11 Tb1 Ni3 116.54(7)
O8 Tb1 Ni1 112.52(9)
O4 Tb1 Ni1 72.70(7)
O2 Tb1 Ni1 34.84(7)
O1 Tb1 Ni1 35.41(7)
O10 Tb1 Ni1 100.66(8)
O12 Tb1 Ni1 157.48(9)
O9 Tb1 Ni1 90.76(11)
O11 Tb1 Ni1 109.89(7)
Ni3 Tb1 Ni1 55.218(14)
O8 Tb1 Ni2 118.08(8)
O4 Tb1 Ni2 36.28(7)
O2 Tb1 Ni2 34.32(7)
O1 Tb1 Ni2 72.78(7)
O10 Tb1 Ni2 116.39(8)
O12 Tb1 Ni2 108.08(9)
O9 Tb1 Ni2 138.83(11)
O11 Tb1 Ni2 69.79(7)
Ni3 Tb1 Ni2 55.435(13)
Ni1 Tb1 Ni2 49.395(13)
N1 Ni1 O5 99.78(14)
N1 Ni1 O2 162.76(14)
O5 Ni1 O2 96.67(12)
N1 Ni1 O1 81.25(14)
O5 Ni1 O1 170.01(12)
O2 Ni1 O1 83.44(12)
N1 Ni1 O3 98.92(13)
O5 Ni1 O3 88.72(11)
O2 Ni1 O3 86.51(11)
O1 Ni1 O3 81.31(11)
N1 Ni1 N2 96.02(15)
O5 Ni1 N2 90.06(13)
O2 Ni1 N2 78.78(13)
O1 Ni1 N2 99.74(13)
O3 Ni1 N2 165.00(13)
N1 Ni1 Ni2 143.18(11)
O5 Ni1 Ni2 81.13(8)
O2 Ni1 Ni2 45.11(8)
O1 Ni1 Ni2 92.07(8)
O3 Ni1 Ni2 44.29(8)
N2 Ni1 Ni2 120.80(11)
N1 Ni1 Ni3 89.75(11)
O5 Ni1 Ni3 128.35(8)
O2 Ni1 Ni3 84.04(8)
O1 Ni1 Ni3 41.67(8)
O3 Ni1 Ni3 39.65(8)
N2 Ni1 Ni3 139.60(11)
Ni2 Ni1 Ni3 63.216(18)
N1 Ni1 Tb1 121.96(11)
O5 Ni1 Tb1 138.24(9)
O2 Ni1 Tb1 41.65(8)
O1 Ni1 Tb1 42.18(8)
O3 Ni1 Tb1 86.36(8)
N2 Ni1 Tb1 84.62(11)
Ni2 Ni1 Tb1 66.749(16)
Ni3 Ni1 Tb1 59.091(14)
O13 Ni2 O1W 93.62(13)
O13 Ni2 O3 91.19(12)
O1W Ni2 O3 174.09(12)
O13 Ni2 O6 93.80(12)
O1W Ni2 O6 92.28(12)
O3 Ni2 O6 90.84(11)
O13 Ni2 O2 173.66(12)
O1W Ni2 O2 89.17(12)
O3 Ni2 O2 85.70(11)
O6 Ni2 O2 91.77(12)
O13 Ni2 O4 95.45(12)
O1W Ni2 O4 97.49(12)
O3 Ni2 O4 78.60(11)
O6 Ni2 O4 166.08(11)
O2 Ni2 O4 78.53(11)
O13 Ni2 Ni1 134.43(9)
O1W Ni2 Ni1 131.33(10)
O3 Ni2 Ni1 44.55(8)
O6 Ni2 Ni1 79.38(8)
O2 Ni2 Ni1 44.00(8)
O4 Ni2 Ni1 86.71(8)
O13 Ni2 Ni3 92.09(9)
O1W Ni2 Ni3 137.77(9)
O3 Ni2 Ni3 38.41(8)
O6 Ni2 Ni3 129.02(8)
O2 Ni2 Ni3 82.04(8)
O4 Ni2 Ni3 40.29(8)
Ni1 Ni2 Ni3 61.347(18)
O13 Ni2 Tb1 134.19(9)
O1W Ni2 Tb1 89.85(9)
O3 Ni2 Tb1 84.32(8)
O6 Ni2 Tb1 131.73(8)
O2 Ni2 Tb1 40.02(8)
O4 Ni2 Tb1 38.95(7)
Ni1 Ni2 Tb1 63.856(15)
Ni3 Ni2 Tb1 57.739(13)
O3 Ni3 O7 171.75(12)
O3 Ni3 N3 80.20(12)
O7 Ni3 N3 96.89(13)
O3 Ni3 O4 81.54(11)
O7 Ni3 O4 102.57(12)
N3 Ni3 O4 158.96(13)
O3 Ni3 N4 99.38(12)
O7 Ni3 N4 88.46(13)
N3 Ni3 N4 93.15(13)
O4 Ni3 N4 79.58(13)
O3 Ni3 O1 81.16(11)
O7 Ni3 O1 91.79(12)
N3 Ni3 O1 99.77(12)
O4 Ni3 O1 87.64(11)
N4 Ni3 O1 166.95(13)
O3 Ni3 Ni1 40.44(8)
O7 Ni3 Ni1 132.31(9)
N3 Ni3 Ni1 89.34(10)
O4 Ni3 Ni1 83.49(8)
N4 Ni3 Ni1 138.54(10)
O1 Ni3 Ni1 40.73(8)
O3 Ni3 Ni2 38.95(8)
O7 Ni3 Ni2 145.11(9)
N3 Ni3 Ni2 117.93(10)
O4 Ni3 Ni2 42.69(8)
N4 Ni3 Ni2 87.64(10)
O1 Ni3 Ni2 84.70(8)
Ni1 Ni3 Ni2 55.437(17)
O3 Ni3 Tb1 92.59(8)
O7 Ni3 Tb1 85.61(9)
N3 Ni3 Tb1 146.57(9)
O4 Ni3 Tb1 44.63(8)
N4 Ni3 Tb1 120.26(10)
O1 Ni3 Tb1 46.81(8)
Ni1 Ni3 Tb1 65.691(15)
Ni2 Ni3 Tb1 66.826(15)
C6 O1 Ni1 110.1(3)
C6 O1 Ni3 116.3(3)
Ni1 O1 Ni3 97.60(12)
C6 O1 Tb1 131.4(3)
Ni1 O1 Tb1 102.41(12)
Ni3 O1 Tb1 93.33(11)
C12 O2 Ni1 108.4(2)
C12 O2 Ni2 122.6(2)
Ni1 O2 Ni2 90.89(11)
C12 O2 Tb1 120.2(2)
Ni1 O2 Tb1 103.50(12)
Ni2 O2 Tb1 105.66(12)
C18 O3 Ni3 110.1(2)
C18 O3 Ni2 126.0(2)
Ni3 O3 Ni2 102.64(12)
C18 O3 Ni1 122.5(2)
Ni3 O3 Ni1 99.91(12)
Ni2 O3 Ni1 91.16(11)
C24 O4 Ni3 110.8(2)
C24 O4 Ni2 117.3(3)
Ni3 O4 Ni2 97.02(12)
C24 O4 Tb1 125.2(2)
Ni3 O4 Tb1 96.27(11)
Ni2 O4 Tb1 104.77(12)
C25 O5 Ni1 125.3(3)
C25 O6 Ni2 126.8(3)
C27 O7 Ni3 124.3(3)
C27 O8 Tb1 138.2(3)
C29 O9 Tb1 92.1(3)
C29 O10 Tb1 94.1(3)
C31 O11 Tb1 91.0(3)
C31 O12 Tb1 95.0(3)
C33 O13 Ni2 128.8(3)
C5 N1 C1 119.0(4)
C5 N1 Ni1 113.3(3)
C1 N1 Ni1 127.5(3)
C11 N2 C7 119.2(4)
C11 N2 Ni1 112.0(3)
C7 N2 Ni1 128.7(3)
C13 N3 C17 119.0(4)
C13 N3 Ni3 128.2(3)
C17 N3 Ni3 111.3(3)
C23 N4 C19 118.1(4)
C23 N4 Ni3 113.6(3)
C19 N4 Ni3 128.2(3)
N1 C1 C2 122.8(5)
C3 C2 C1 118.2(5)
C2 C3 C4 119.6(5)
C3 C4 C5 119.6(5)
N1 C5 C4 120.7(5)
N1 C5 C6 117.0(4)
C4 C5 C6 122.3(5)
O1 C6 C5 112.1(4)
N2 C7 C8 122.2(5)
C9 C8 C7 119.1(4)
C8 C9 C10 118.7(4)
C11 C10 C9 119.1(4)
N2 C11 C10 121.7(4)
N2 C11 C12 115.7(4)
C10 C11 C12 122.6(4)
O2 C12 C11 109.7(3)
N3 C13 C14 122.3(4)
C13 C14 C15 118.6(4)
C16 C15 C14 118.9(4)
C15 C16 C17 119.6(4)
N3 C17 C16 121.5(4)
N3 C17 C18 116.2(3)
C16 C17 C18 122.3(4)
O3 C18 C17 111.7(3)
N4 C19 C20 122.4(4)
C19 C20 C21 119.4(4)
C22 C21 C20 118.8(4)
C21 C22 C23 119.1(5)
N4 C23 C22 122.2(4)
N4 C23 C24 116.4(4)
C22 C23 C24 121.3(4)
O4 C24 C23 111.2(3)
O6 C25 O5 126.8(4)
O6 C25 C26 116.8(4)
O5 C25 C26 116.4(4)
O7 C27 O8 124.6(4)
O7 C27 C28 118.4(4)
O8 C27 C28 117.0(4)
O10 C29 O9 120.2(4)
O10 C29 C30 120.2(4)
O9 C29 C30 119.6(4)
O12 C31 O11 120.9(5)
O12 C31 C32 120.4(5)
O11 C31 C32 118.7(5)
O14 C33 O13 124.7(4)
O14 C33 C34 118.0(4)
O13 C33 C34 117.3(4)

loop_
_geom_bond_atom_site_label_1
_geom_bond_atom_site_label_2
_geom_bond_distance
C2S Cl3 1.80(3)
C2S Cl4 1.81(4)
C1S Cl2 1.746(14)
C1S Cl1 1.80(2)
Tb1 O8 2.299(3)
Tb1 O4 2.317(3)
Tb1 O2 2.380(3)
Tb1 O1 2.394(3)
Tb1 O10 2.405(3)
Tb1 O12 2.434(4)
Tb1 O9 2.440(4)
Tb1 O11 2.499(3)
Tb1 Ni3 3.2780(6)
Tb1 Ni1 3.4818(6)
Tb1 Ni2 3.5636(6)
Ni1 N1 2.026(4)
Ni1 O5 2.039(3)
Ni1 O2 2.046(3)
Ni1 O1 2.066(3)
Ni1 O3 2.066(3)
Ni1 N2 2.092(4)
Ni1 Ni2 2.9447(8)
Ni1 Ni3 3.1379(8)
Ni2 O13 2.015(3)
Ni2 O1W 2.039(3)
Ni2 O3 2.056(3)
Ni2 O6 2.060(3)
Ni2 O2 2.087(3)
Ni2 O4 2.181(3)
Ni2 Ni3 3.1921(8)
Ni3 O3 2.033(3)
Ni3 O7 2.035(3)
Ni3 N3 2.057(3)
Ni3 O4 2.080(3)
Ni3 N4 2.083(4)
Ni3 O1 2.105(3)
O1 C6 1.413(5)
O2 C12 1.416(5)
O3 C18 1.398(5)
O4 C24 1.419(5)
O5 C25 1.272(5)
O6 C25 1.253(5)
O7 C27 1.255(5)
O8 C27 1.263(6)
O9 C29 1.262(6)
O10 C29 1.250(5)
O11 C31 1.283(6)
O12 C31 1.245(7)
O13 C33 1.263(6)
O14 C33 1.246(6)
N1 C5 1.345(6)
N1 C1 1.346(6)
N2 C11 1.329(6)
N2 C7 1.350(6)
N3 C13 1.341(5)
N3 C17 1.345(5)
N4 C23 1.343(6)
N4 C19 1.346(5)
C1 C2 1.383(7)
C2 C3 1.372(8)
C3 C4 1.383(8)
C4 C5 1.393(7)
C5 C6 1.496(7)
C7 C8 1.377(6)
C8 C9 1.372(7)
C9 C10 1.400(7)
C10 C11 1.385(6)
C11 C12 1.513(6)
C13 C14 1.382(6)
C14 C15 1.393(7)
C15 C16 1.375(6)
C16 C17 1.386(6)
C17 C18 1.511(6)
C19 C20 1.372(6)
C20 C21 1.377(7)
C21 C22 1.377(7)
C22 C23 1.382(6)
C23 C24 1.512(6)
C25 C26 1.524(6)
C27 C28 1.510(6)
C29 C30 1.493(7)
C31 C32 1.505(8)
C33 C34 1.498(7)

loop_
_geom_hbond_atom_site_label_D
_geom_hbond_atom_site_label_H
_geom_hbond_atom_site_label_A
_geom_hbond_distance_DH
_geom_hbond_distance_HA
_geom_hbond_distance_DA
_geom_hbond_angle_DHA
O1W H1W O11 0.859(10) 1.90(2) 2.719(5) 160(5)
O1W H2W O14 0.855(10) 1.76(2) 2.585(5) 160(5)
